data_4349784
loop_
_publ_author_name
'Sabounchei, Seyyed Javad'
'Hosseinzadeh, Marjan'
'Salehzadeh, Sadegh'
'Maleki, Farahnaz'
'Gable, Robert W.'

_publ_section_title
;
 Mononuclear palladium(ii) and platinum(ii) complexes of P,C-donor
 ligands: synthesis, crystal structures, cytotoxicity, and mechanistic
 studies of a highly stereoselective Mizoroki--Heck reaction
;
_journal_issue 12
_journal_name_full 'Inorganic Chemistry Frontiers'
_journal_page_first 2107
_journal_paper_doi 10.1039/C7QI00568G
_journal_volume 4
_journal_year 2017
_chemical_formula_moiety 'C33 H27 Cl2 N O3 P2 Pt'
_chemical_formula_sum 'C33 H27 Cl2 N O3 P2 Pt'
_chemical_formula_weight 813.48
_space_group_crystal_system monoclinic
_space_group_IT_number 14
_space_group_name_Hall '-P 2yn'
_space_group_name_H-M_alt 'P 1 21/n 1'
_atom_sites_solution_hydrogens geom
_atom_sites_solution_primary direct
_audit_creation_date 2015-09-01
_audit_creation_method
;

Olex2 1.2

(compiled 2015.01.26 svn.r3151 for OlexSys, GUI svn.r4998)

;
_audit_update_record
;
2015-10-17 deposited with the CCDC.
2017-10-16 downloaded from the CCDC.
;
_cell_angle_alpha 90
_cell_angle_beta 115.764(2)
_cell_angle_gamma 90
_cell_formula_units_Z 4
_cell_length_a 13.3504(2)
_cell_length_b 17.9198(2)
_cell_length_c 14.0028(2)
_cell_measurement_reflns_used 21866
_cell_measurement_temperature 130.00(10)
_cell_measurement_theta_max 30.4960
_cell_measurement_theta_min 3.7110
_cell_volume 3016.97(9)
_computing_cell_refinement
;

CrysAlisPro, Agilent Technologies,

Version 1.171.37.35 (release 13-08-2014 CrysAlis171 .NET)

(compiled Aug 13 2014,18:06:01)

;
_computing_data_collection
;

CrysAlisPro, Agilent Technologies,

Version 1.171.37.35 (release 13-08-2014 CrysAlis171 .NET)

(compiled Aug 13 2014,18:06:01)

;
_computing_data_reduction
;

CrysAlisPro, Agilent Technologies,

Version 1.171.37.35 (release 13-08-2014 CrysAlis171 .NET)

(compiled Aug 13 2014,18:06:01)

;
_computing_molecular_graphics 'Olex2(Dolomanov et al., 2009)'
_computing_publication_material 'Olex2(Dolomanov et al., 2009)'
_computing_structure_refinement 'ShelXL(Sheldrick, 2008)'
_computing_structure_solution 'ShelXT(Sheldrick, 2015)'
_diffrn_ambient_environment N~2~
_diffrn_ambient_temperature 130.00(10)
_diffrn_detector 'CCD plate'
_diffrn_detector_area_resol_mean 10.2273
_diffrn_detector_type Atlas
_diffrn_measured_fraction_theta_full 0.999
_diffrn_measured_fraction_theta_max 0.918
_diffrn_measurement_details
;

#__ type_ start__ end____ width___ exp.time_

  1 omega   -2.00  
23.00   1.0000   10.0000

omega____ theta____ kappa____ phi______ frames

    -     
 13.4921  -37.0000 -120.0000 25



#__ type_ start__ end____ width___ exp.time_

  2 omega 
-32.00   -3.00   1.0000  
10.0000

omega____ theta____ kappa____ phi______ frames

    -     
-13.7265   77.0000 -180.0000
29



#__ type_ start__ end____ width___ exp.time_

  3 omega   37.00  
62.00   1.0000   10.0000

omega____ theta____ kappa____ phi______ frames

    -     
-13.7265   77.0000 -180.0000
25



#__ type_ start__ end____ width___ exp.time_

  4 omega 
-77.00  -51.00   1.0000  
10.0000

omega____ theta____ kappa____ phi______ frames

    -     
-13.7265  -37.0000   90.0000 26



#__ type_ start__ end____ width___ exp.time_

  5 omega 
-74.00  101.00   1.0000  
10.0000

omega____ theta____ kappa____ phi______ frames

    -       13.4921    0.0000 
120.0000 175



#__ type_ start__ end____ width___ exp.time_

  6 omega   12.00  
52.00   1.0000   10.0000

omega____ theta____ kappa____ phi______ frames

    -       13.4921 
-99.0000  150.0000 40



#__ type_ start__ end____ width___ exp.time_

  7 omega 
-20.00   27.00   1.0000  
10.0000

omega____ theta____ kappa____ phi______ frames

    -     
-13.7265  -99.0000  120.0000 47



#__ type_ start__ end____ width___ exp.time_

  8 omega    3.00  
28.00   1.0000   10.0000

omega____ theta____ kappa____ phi______ frames

    -       13.4921  
37.0000  150.0000 25



#__ type_ start__ end____ width___ exp.time_

  9 omega 
-97.00  -62.00   1.0000  
10.0000

omega____ theta____ kappa____ phi______ frames

    -     
-13.7265  178.0000  -90.0000 35



#__ type_ start__ end____ width___ exp.time_

 10 omega -101.00  -69.00  
1.0000   10.0000

omega____ theta____ kappa____ phi______ frames

    -     
-13.7265  178.0000 -180.0000
32

;
_diffrn_measurement_device 'four-circle diffractometer'
_diffrn_measurement_device_type 'SuperNova, Dual, Cu at zero, Atlas'
_diffrn_measurement_method '\w scans'
_diffrn_orient_matrix_UB_11 -0.0332781000
_diffrn_orient_matrix_UB_12 0.0154766000
_diffrn_orient_matrix_UB_13 0.0230414000
_diffrn_orient_matrix_UB_21 -0.0209264000
_diffrn_orient_matrix_UB_22 0.0269398000
_diffrn_orient_matrix_UB_23 -0.0411702000
_diffrn_orient_matrix_UB_31 -0.0439813000
_diffrn_orient_matrix_UB_32 -0.0245191000
_diffrn_orient_matrix_UB_33 -0.0306358000
_diffrn_radiation_monochromator mirror
_diffrn_radiation_probe x-ray
_diffrn_radiation_type MoK\a
_diffrn_radiation_wavelength 0.71073
_diffrn_reflns_av_R_equivalents 0.0286
_diffrn_reflns_av_unetI/netI 0.0305
_diffrn_reflns_Laue_measured_fraction_full 0.999
_diffrn_reflns_Laue_measured_fraction_max 0.918
_diffrn_reflns_limit_h_max 19
_diffrn_reflns_limit_h_min -17
_diffrn_reflns_limit_k_max 21
_diffrn_reflns_limit_k_min -25
_diffrn_reflns_limit_l_max 19
_diffrn_reflns_limit_l_min -19
_diffrn_reflns_number 37519
_diffrn_reflns_point_group_measured_fraction_full 0.999
_diffrn_reflns_point_group_measured_fraction_max 0.918
_diffrn_reflns_theta_full 26.000
_diffrn_reflns_theta_max 30.771
_diffrn_reflns_theta_min 2.803
_diffrn_source 'SuperNova (Mo) X-ray Source'
_exptl_absorpt_coefficient_mu 4.970
_exptl_absorpt_correction_T_max 0.583
_exptl_absorpt_correction_T_min 0.256
_exptl_absorpt_correction_type gaussian
_exptl_absorpt_process_details
;

CrysAlisPro, Agilent Technologies,

Version 1.171.37.35 (release 13-08-2014 CrysAlis171 .NET)

(compiled Aug 13 2014,18:06:01)

Numerical absorption correction based on gaussian integration over

                  a multifaceted crystal
model

Empirical absorption correction using spherical harmonics,

 implemented in SCALE3 ABSPACK scaling
algorithm.

;
_exptl_crystal_colour 'pale yellow'
_exptl_crystal_density_diffrn 1.791
_exptl_crystal_description needle
_exptl_crystal_F_000 1592
_exptl_crystal_size_max 0.3649
_exptl_crystal_size_mid 0.1741
_exptl_crystal_size_min 0.1247
_refine_diff_density_max 0.749
_refine_diff_density_min -0.899
_refine_diff_density_rms 0.111
_refine_ls_extinction_method none
_refine_ls_goodness_of_fit_ref 1.132
_refine_ls_hydrogen_treatment constr
_refine_ls_matrix_type full
_refine_ls_number_parameters 379
_refine_ls_number_reflns 8653
_refine_ls_number_restraints 6
_refine_ls_restrained_S_all 1.143
_refine_ls_R_factor_all 0.0251
_refine_ls_R_factor_gt 0.0209
_refine_ls_shift/su_max 0.004
_refine_ls_shift/su_mean 0.000
_refine_ls_structure_factor_coef Fsqd
_refine_ls_weighting_details 'w=1/[\s^2^(Fo^2^)+(0.0138P)^2^+1.0498P] where P=(Fo^2^+2Fc^2^)/3'
_refine_ls_weighting_scheme calc
_refine_ls_wR_factor_gt 0.0422
_refine_ls_wR_factor_ref 0.0448
_reflns_Friedel_coverage 0.000
_reflns_number_gt 7916
_reflns_number_total 8653
_reflns_threshold_expression 'I > 2\s(I)'
_cod_data_source_file c7qi00568g2.cif
_cod_data_source_block rwg_2015_9gau
_cod_original_cell_volume 3016.96(8)
_cod_database_code 4349784
_chemical_oxdiff_formula 'C33 H27 Cl2 N O3 P3 Pt'
_shelx_space_group_comment
;

The symmetry employed for this shelxl refinement is uniquely defined

by the following loop, which should always be used as a source of

symmetry information in preference to the above space-group names.

They are only intended as comments.

;
_reflns_odcompleteness_completeness 99.84
_reflns_odcompleteness_iscentric 1
_reflns_odcompleteness_theta 26.32
_olex2_refinement_description
;

1. Fixed Uiso

 At 1.2 times of:

  All C(H) groups, All C(H,H)
groups

2. Uiso/Uaniso restraints and constraints

Uanis(O3) \\sim Ueq: with sigma of 0.003 and sigma for terminal atoms of
0.006

3.a Ternary CH refined with riding coordinates:

 C1(H1)

3.b Secondary CH2 refined with riding coordinates:

 C21(H21A,H21B)

3.c Aromatic/amide H refined with riding coordinates:

 C4(H4), C6(H6), C7(H7), C8(H8),
C10(H10), C11(H11), C12(H12), C13(H13),

 C14(H14), C16(H16), C17(H17), C18(H18),
C19(H19), C20(H20), C23(H23), C24(H24),

  C25(H25), C26(H26), C27(H27), C29(H29),
C30(H30), C31(H31), C32(H32), C33(H33)

;
_shelx_shelxl_version_number 2014/7
_olex2_submission_special_instructions 'No special instructions were received'

loop_
_space_group_symop_operation_xyz
'x, y, z'
'-x+1/2, y+1/2, -z+1/2'
'-x, -y, -z'
'x-1/2, -y-1/2, z-1/2'

loop_
_atom_site_label
_atom_site_type_symbol
_atom_site_fract_x
_atom_site_fract_y
_atom_site_fract_z
_atom_site_U_iso_or_equiv
_atom_site_adp_type
_atom_site_occupancy
_atom_site_site_symmetry_order
_atom_site_calc_flag
_atom_site_refinement_flags_posn
_atom_site_refinement_flags_adp
Pt1 Pt 0.30320(2) 0.80158(2) 0.02496(2) 0.01340(3) Uani 1 1 d . .
Cl1 Cl 0.16520(4) 0.88658(3) -0.08127(4) 0.02191(11) Uani 1 1 d . .
Cl2 Cl 0.29901(4) 0.74868(3) -0.12985(4) 0.02137(11) Uani 1 1 d . .
P1 P 0.44615(4) 0.85016(3) 0.25680(4) 0.01476(11) Uani 1 1 d . .
P2 P 0.44151(4) 0.72646(3) 0.12088(4) 0.01474(10) Uani 1 1 d . .
O1 O 0.27952(13) 0.74713(9) 0.25868(12) 0.0266(4) Uani 1 1 d . .
O2 O -0.09180(18) 0.95205(15) -0.06982(18) 0.0594(6) Uani 1 1 d . .
O3 O -0.22278(15) 0.93921(12) -0.0207(2) 0.0623(7) Uani 1 1 d . U
N1 N -0.12729(17) 0.92864(13) -0.0090(2) 0.0404(6) Uani 1 1 d . .
C1 C 0.30248(16) 0.84870(12) 0.16181(15) 0.0160(4) Uani 1 1 d . .
H1 H 0.2716 0.9005 0.1471 0.019 Uiso 1 1 calc R .
C2 C 0.23725(18) 0.80120(12) 0.20219(17) 0.0191(5) Uani 1 1 d . .
C3 C 0.11955(18) 0.82261(14) 0.17851(17) 0.0221(5) Uani 1 1 d . .
C4 C 0.05284(18) 0.86817(13) 0.09486(18) 0.0240(5) Uani 1 1 d . .
H4 H 0.0787 0.8873 0.0464 0.029 Uiso 1 1 calc R .
C5 C -0.05343(19) 0.88488(14) 0.0844(2) 0.0304(6) Uani 1 1 d . .
C6 C -0.0923(2) 0.86044(17) 0.1549(2) 0.0391(7) Uani 1 1 d . .
H6 H -0.1641 0.8747 0.1469 0.047 Uiso 1 1 calc R .
C7 C -0.0261(2) 0.81497(18) 0.2372(2) 0.0430(8) Uani 1 1 d . .
H7 H -0.0519 0.7974 0.2865 0.052 Uiso 1 1 calc R .
C8 C 0.0787(2) 0.79483(15) 0.2479(2) 0.0325(6) Uani 1 1 d . .
H8 H 0.1232 0.7618 0.3032 0.039 Uiso 1 1 calc R .
C9 C 0.46811(17) 0.87198(12) 0.38993(16) 0.0178(4) Uani 1 1 d . .
C10 C 0.39142(18) 0.91515(13) 0.40736(17) 0.0211(5) Uani 1 1 d . .
H10 H 0.3261 0.9321 0.3489 0.025 Uiso 1 1 calc R .
C11 C 0.40976(19) 0.93364(14) 0.51001(18) 0.0257(5) Uani 1 1 d . .
H11 H 0.3570 0.9631 0.5217 0.031 Uiso 1 1 calc R .
C12 C 0.5049(2) 0.90906(14) 0.59508(18) 0.0288(5) Uani 1 1 d . .
H12 H 0.5172 0.9213 0.6653 0.035 Uiso 1 1 calc R .
C13 C 0.5819(2) 0.86687(14) 0.57820(18) 0.0335(6) Uani 1 1 d . .
H13 H 0.6476 0.8508 0.6370 0.040 Uiso 1 1 calc R .
C14 C 0.5646(2) 0.84770(14) 0.47651(18) 0.0291(5) Uani 1 1 d . .
H14 H 0.6178 0.8182 0.4655 0.035 Uiso 1 1 calc R .
C15 C 0.51775(17) 0.91892(12) 0.21626(16) 0.0167(4) Uani 1 1 d . .
C16 C 0.4601(2) 0.97441(15) 0.1465(2) 0.0375(7) Uani 1 1 d . .
H16 H 0.3811 0.9752 0.1155 0.045 Uiso 1 1 calc R .
C17 C 0.5176(2) 1.02908(18) 0.1216(3) 0.0549(9) Uani 1 1 d . .
H17 H 0.4772 1.0672 0.0729 0.066 Uiso 1 1 calc R .
C18 C 0.6316(2) 1.02969(16) 0.1653(2) 0.0366(6) Uani 1 1 d . .
H18 H 0.6701 1.0684 0.1487 0.044 Uiso 1 1 calc R .
C19 C 0.6885(2) 0.97373(16) 0.2330(2) 0.0392(7) Uani 1 1 d . .
H19 H 0.7673 0.9722 0.2615 0.047 Uiso 1 1 calc R .
C20 C 0.6325(2) 0.91892(15) 0.2609(2) 0.0379(7) Uani 1 1 d . .
H20 H 0.6732 0.8814 0.3107 0.045 Uiso 1 1 calc R .
C21 C 0.50304(17) 0.75871(11) 0.25914(16) 0.0166(4) Uani 1 1 d . .
H21A H 0.4834 0.7244 0.3038 0.020 Uiso 1 1 calc R .
H21B H 0.5851 0.7611 0.2879 0.020 Uiso 1 1 calc R .
C22 C 0.55857(17) 0.72671(12) 0.08755(16) 0.0170(4) Uani 1 1 d . .
C23 C 0.64097(18) 0.67206(13) 0.13029(17) 0.0215(5) Uani 1 1 d . .
H23 H 0.6358 0.6353 0.1768 0.026 Uiso 1 1 calc R .
C24 C 0.72996(19) 0.67153(14) 0.10476(18) 0.0254(5) Uani 1 1 d . .
H24 H 0.7854 0.6340 0.1331 0.031 Uiso 1 1 calc R .
C25 C 0.73874(19) 0.72528(14) 0.03830(19) 0.0276(5) Uani 1 1 d . .
H25 H 0.7994 0.7242 0.0200 0.033 Uiso 1 1 calc R .
C26 C 0.6593(2) 0.78070(14) -0.0016(2) 0.0283(5) Uani 1 1 d . .
H26 H 0.6663 0.8183 -0.0462 0.034 Uiso 1 1 calc R .
C27 C 0.56934(19) 0.78176(13) 0.02303(18) 0.0232(5) Uani 1 1 d . .
H27 H 0.5151 0.8202 -0.0043 0.028 Uiso 1 1 calc R .
C28 C 0.41047(17) 0.62793(12) 0.12036(17) 0.0191(4) Uani 1 1 d . .
C29 C 0.39880(19) 0.59202(13) 0.20242(19) 0.0263(5) Uani 1 1 d . .
H29 H 0.4037 0.6195 0.2623 0.032 Uiso 1 1 calc R .
C30 C 0.3799(2) 0.51541(15) 0.1968(2) 0.0362(7) Uani 1 1 d . .
H30 H 0.3723 0.4906 0.2533 0.043 Uiso 1 1 calc R .
C31 C 0.3722(2) 0.47531(14) 0.1100(2) 0.0347(6) Uani 1 1 d . .
H31 H 0.3608 0.4229 0.1074 0.042 Uiso 1 1 calc R .
C32 C 0.3809(2) 0.51099(14) 0.0269(2) 0.0351(6) Uani 1 1 d . .
H32 H 0.3738 0.4833 -0.0336 0.042 Uiso 1 1 calc R .
C33 C 0.4001(2) 0.58691(13) 0.0314(2) 0.0302(5) Uani 1 1 d . .
H33 H 0.4062 0.6114 -0.0260 0.036 Uiso 1 1 calc R .

loop_
_atom_site_aniso_label
_atom_site_aniso_U_11
_atom_site_aniso_U_22
_atom_site_aniso_U_33
_atom_site_aniso_U_23
_atom_site_aniso_U_13
_atom_site_aniso_U_12
Pt1 0.01094(4) 0.01386(5) 0.01366(4) -0.00038(3) 0.00374(3) -0.00009(3)
Cl1 0.0177(2) 0.0252(3) 0.0186(2) 0.0016(2) 0.0040(2) 0.0071(2)
Cl2 0.0165(2) 0.0294(3) 0.0165(2) -0.0042(2) 0.00554(19) 0.0025(2)
P1 0.0131(2) 0.0139(3) 0.0146(2) -0.00081(19) 0.0036(2) 0.0001(2)
P2 0.0141(2) 0.0118(3) 0.0164(2) 0.00004(19) 0.0049(2) 0.0005(2)
O1 0.0235(8) 0.0283(9) 0.0259(8) 0.0050(7) 0.0089(7) -0.0031(7)
O2 0.0416(12) 0.0821(18) 0.0490(13) 0.0137(12) 0.0146(11) 0.0277(12)
O3 0.0206(9) 0.0350(12) 0.122(2) 0.0086(13) 0.0216(11) 0.0074(9)
N1 0.0175(11) 0.0302(13) 0.0611(16) -0.0126(11) 0.0056(11) 0.0043(9)
C1 0.0145(9) 0.0162(10) 0.0157(9) -0.0013(8) 0.0049(8) 0.0020(8)
C2 0.0181(11) 0.0225(12) 0.0144(10) -0.0038(8) 0.0049(8) -0.0033(9)
C3 0.0179(11) 0.0275(12) 0.0213(11) -0.0105(9) 0.0088(9) -0.0071(9)
C4 0.0188(11) 0.0268(13) 0.0279(12) -0.0090(10) 0.0116(9) -0.0027(10)
C5 0.0194(11) 0.0300(14) 0.0382(14) -0.0158(11) 0.0093(10) -0.0012(10)
C6 0.0204(12) 0.0508(18) 0.0499(17) -0.0267(14) 0.0187(12) -0.0106(12)
C7 0.0311(15) 0.071(2) 0.0364(16) -0.0210(14) 0.0231(13) -0.0201(14)
C8 0.0264(13) 0.0471(17) 0.0260(13) -0.0077(11) 0.0132(11) -0.0109(11)
C9 0.0185(10) 0.0166(11) 0.0157(10) -0.0016(8) 0.0050(8) -0.0040(9)
C10 0.0183(10) 0.0244(12) 0.0187(10) -0.0027(9) 0.0062(8) -0.0024(9)
C11 0.0245(12) 0.0309(13) 0.0260(12) -0.0062(10) 0.0150(10) -0.0070(10)
C12 0.0391(14) 0.0298(13) 0.0170(11) -0.0034(9) 0.0117(10) -0.0078(11)
C13 0.0385(14) 0.0309(14) 0.0183(11) 0.0004(10) 0.0006(10) 0.0048(12)
C14 0.0302(13) 0.0273(13) 0.0216(11) -0.0031(9) 0.0038(10) 0.0085(11)
C15 0.0166(10) 0.0143(10) 0.0183(10) -0.0014(8) 0.0068(8) -0.0019(8)
C16 0.0232(12) 0.0357(15) 0.0483(16) 0.0222(13) 0.0106(12) 0.0020(11)
C17 0.0405(17) 0.0488(19) 0.068(2) 0.0396(17) 0.0172(16) 0.0029(15)
C18 0.0363(14) 0.0348(15) 0.0396(15) 0.0049(12) 0.0172(12) -0.0137(12)
C19 0.0210(12) 0.0353(16) 0.0567(18) 0.0031(13) 0.0128(12) -0.0080(12)
C20 0.0189(12) 0.0282(14) 0.0564(18) 0.0155(12) 0.0069(12) 0.0003(11)
C21 0.0168(10) 0.0130(10) 0.0173(10) -0.0006(8) 0.0048(8) 0.0008(8)
C22 0.0128(9) 0.0168(10) 0.0185(10) -0.0033(8) 0.0042(8) -0.0017(8)
C23 0.0199(11) 0.0193(11) 0.0233(11) -0.0010(9) 0.0075(9) 0.0023(9)
C24 0.0193(11) 0.0274(13) 0.0270(12) -0.0077(10) 0.0077(9) 0.0039(10)
C25 0.0198(11) 0.0318(14) 0.0343(13) -0.0110(11) 0.0145(10) -0.0056(10)
C26 0.0257(12) 0.0272(13) 0.0340(13) 0.0003(10) 0.0147(11) -0.0084(11)
C27 0.0195(11) 0.0186(11) 0.0291(12) 0.0014(9) 0.0083(9) -0.0017(9)
C28 0.0148(10) 0.0148(10) 0.0225(11) 0.0022(8) 0.0032(8) 0.0003(8)
C29 0.0253(12) 0.0216(12) 0.0254(12) 0.0031(9) 0.0048(10) -0.0072(10)
C30 0.0341(14) 0.0270(14) 0.0318(14) 0.0117(11) -0.0005(11) -0.0108(12)
C31 0.0286(13) 0.0135(11) 0.0504(16) 0.0012(11) 0.0063(12) -0.0025(10)
C32 0.0405(15) 0.0173(12) 0.0497(16) -0.0112(11) 0.0218(13) -0.0070(11)
C33 0.0398(14) 0.0199(12) 0.0356(14) -0.0063(10) 0.0208(12) -0.0071(11)

loop_
_atom_type_symbol
_atom_type_description
_atom_type_scat_dispersion_real
_atom_type_scat_dispersion_imag
_atom_type_scat_source
C C 0.0033 0.0016 'International Tables Vol C Tables 4.2.6.8 and 6.1.1.4'
H H 0.0000 0.0000 'International Tables Vol C Tables 4.2.6.8 and 6.1.1.4'
Cl Cl 0.1484 0.1585 'International Tables Vol C Tables 4.2.6.8 and 6.1.1.4'
N N 0.0061 0.0033 'International Tables Vol C Tables 4.2.6.8 and 6.1.1.4'
O O 0.0106 0.0060 'International Tables Vol C Tables 4.2.6.8 and 6.1.1.4'
P P 0.1023 0.0942 'International Tables Vol C Tables 4.2.6.8 and 6.1.1.4'
Pt Pt -1.7033 8.3905 'International Tables Vol C Tables 4.2.6.8 and 6.1.1.4'

loop_
_exptl_crystal_face_index_h
_exptl_crystal_face_index_k
_exptl_crystal_face_index_l
_exptl_crystal_face_perp_dist
_exptl_oxdiff_crystal_face_indexfrac_h
_exptl_oxdiff_crystal_face_indexfrac_k
_exptl_oxdiff_crystal_face_indexfrac_l
_exptl_oxdiff_crystal_face_x
_exptl_oxdiff_crystal_face_y
_exptl_oxdiff_crystal_face_z
0 -1 0 0.0623 0.0000 -1.0000 -0.0000 -0.0155 -0.0269 0.0245
1 -1 -1 0.0700 1.0000 -1.0000 -1.0000 -0.0718 -0.0067 0.0112
-1 -1 1 0.0781 -1.0000 -1.0000 1.0000 0.0408 -0.0472 0.0379
-2 1 -1 0.1389 -2.0000 1.0000 -1.0000 0.0590 0.1100 0.0941
2 -1 1 0.1389 2.0000 -1.0000 1.0000 -0.0590 -0.1100 -0.0941
-1 0 1 0.0870 -1.0000 0.0000 1.0000 0.0563 -0.0202 0.0133
1 0 -1 0.0870 1.0000 -0.0000 -1.0000 -0.0563 0.0202 -0.0133
0 1 0 0.0623 -0.0000 1.0000 0.0000 0.0155 0.0269 -0.0245

loop_
_geom_angle_atom_site_label_1
_geom_angle_atom_site_label_2
_geom_angle_atom_site_label_3
_geom_angle
Cl2 Pt1 Cl1 88.840(18)
P2 Pt1 Cl1 175.59(2)
P2 Pt1 Cl2 89.626(19)
C1 Pt1 Cl1 90.22(6)
C1 Pt1 Cl2 178.53(6)
C1 Pt1 P2 91.40(6)
C1 P1 C9 114.25(10)
C1 P1 C21 107.83(10)
C9 P1 C21 107.54(10)
C15 P1 C1 108.63(10)
C15 P1 C9 107.99(10)
C15 P1 C21 110.61(10)
C21 P2 Pt1 108.79(7)
C22 P2 Pt1 115.36(7)
C22 P2 C21 103.28(10)
C28 P2 Pt1 117.54(7)
C28 P2 C21 107.90(10)
C28 P2 C22 102.84(10)
O2 N1 O3 123.5(3)
O2 N1 C5 119.4(2)
O3 N1 C5 117.1(3)
Pt1 C1 H1 110.5
P1 C1 Pt1 104.76(10)
P1 C1 H1 110.5
C2 C1 Pt1 110.57(14)
C2 C1 P1 109.78(14)
C2 C1 H1 110.5
O1 C2 C1 121.0(2)
O1 C2 C3 119.2(2)
C1 C2 C3 119.68(19)
C4 C3 C2 124.1(2)
C4 C3 C8 119.7(2)
C8 C3 C2 116.2(2)
C3 C4 H4 121.1
C3 C4 C5 117.8(2)
C5 C4 H4 121.1
C4 C5 N1 117.7(2)
C6 C5 N1 119.4(2)
C6 C5 C4 122.8(3)
C5 C6 H6 120.5
C5 C6 C7 119.1(2)
C7 C6 H6 120.5
C6 C7 H7 120.1
C6 C7 C8 119.7(3)
C8 C7 H7 120.1
C3 C8 H8 119.6
C7 C8 C3 120.8(3)
C7 C8 H8 119.6
C10 C9 P1 120.21(16)
C10 C9 C14 119.5(2)
C14 C9 P1 120.26(17)
C9 C10 H10 119.9
C9 C10 C11 120.2(2)
C11 C10 H10 119.9
C10 C11 H11 120.1
C12 C11 C10 119.9(2)
C12 C11 H11 120.1
C11 C12 H12 119.9
C13 C12 C11 120.1(2)
C13 C12 H12 119.9
C12 C13 H13 119.7
C12 C13 C14 120.7(2)
C14 C13 H13 119.7
C9 C14 H14 120.2
C13 C14 C9 119.6(2)
C13 C14 H14 120.2
C16 C15 P1 120.77(17)
C16 C15 C20 119.4(2)
C20 C15 P1 119.69(17)
C15 C16 H16 120.2
C15 C16 C17 119.6(2)
C17 C16 H16 120.2
C16 C17 H17 119.2
C18 C17 C16 121.6(3)
C18 C17 H17 119.2
C17 C18 H18 120.7
C19 C18 C17 118.6(2)
C19 C18 H18 120.7
C18 C19 H19 119.6
C18 C19 C20 120.8(2)
C20 C19 H19 119.6
C15 C20 C19 120.0(2)
C15 C20 H20 120.0
C19 C20 H20 120.0
P1 C21 P2 105.98(10)
P1 C21 H21A 110.5
P1 C21 H21B 110.5
P2 C21 H21A 110.5
P2 C21 H21B 110.5
H21A C21 H21B 108.7
C23 C22 P2 119.57(17)
C27 C22 P2 120.93(17)
C27 C22 C23 119.5(2)
C22 C23 H23 120.0
C24 C23 C22 119.9(2)
C24 C23 H23 120.0
C23 C24 H24 119.8
C25 C24 C23 120.3(2)
C25 C24 H24 119.8
C24 C25 H25 120.0
C24 C25 C26 120.0(2)
C26 C25 H25 120.0
C25 C26 H26 119.8
C25 C26 C27 120.3(2)
C27 C26 H26 119.8
C22 C27 H27 120.0
C26 C27 C22 119.9(2)
C26 C27 H27 120.0
C29 C28 P2 123.89(18)
C29 C28 C33 119.4(2)
C33 C28 P2 116.68(17)
C28 C29 H29 120.2
C28 C29 C30 119.7(2)
C30 C29 H29 120.2
C29 C30 H30 119.8
C31 C30 C29 120.4(2)
C31 C30 H30 119.8
C30 C31 H31 119.9
C32 C31 C30 120.2(2)
C32 C31 H31 119.9
C31 C32 H32 120.0
C31 C32 C33 120.1(2)
C33 C32 H32 120.0
C28 C33 H33 119.9
C32 C33 C28 120.2(2)
C32 C33 H33 119.9

loop_
_geom_bond_atom_site_label_1
_geom_bond_atom_site_label_2
_geom_bond_distance
Pt1 Cl1 2.3546(5)
Pt1 Cl2 2.3443(5)
Pt1 P2 2.2068(5)
Pt1 C1 2.098(2)
P1 C1 1.797(2)
P1 C9 1.800(2)
P1 C15 1.796(2)
P1 C21 1.801(2)
P2 C21 1.837(2)
P2 C22 1.815(2)
P2 C28 1.813(2)
O1 C2 1.223(3)
O2 N1 1.215(3)
O3 N1 1.228(3)
N1 C5 1.476(4)
C1 H1 1.0000
C1 C2 1.494(3)
C2 C3 1.508(3)
C3 C4 1.387(3)
C3 C8 1.397(3)
C4 H4 0.9500
C4 C5 1.394(3)
C5 C6 1.371(4)
C6 H6 0.9500
C6 C7 1.374(4)
C7 H7 0.9500
C7 C8 1.389(4)
C8 H8 0.9500
C9 C10 1.387(3)
C9 C14 1.400(3)
C10 H10 0.9500
C10 C11 1.389(3)
C11 H11 0.9500
C11 C12 1.383(3)
C12 H12 0.9500
C12 C13 1.376(4)
C13 H13 0.9500
C13 C14 1.383(3)
C14 H14 0.9500
C15 C16 1.372(3)
C15 C20 1.381(3)
C16 H16 0.9500
C16 C17 1.379(4)
C17 H17 0.9500
C17 C18 1.372(4)
C18 H18 0.9500
C18 C19 1.362(4)
C19 H19 0.9500
C19 C20 1.389(4)
C20 H20 0.9500
C21 H21A 0.9900
C21 H21B 0.9900
C22 C23 1.398(3)
C22 C27 1.387(3)
C23 H23 0.9500
C23 C24 1.381(3)
C24 H24 0.9500
C24 C25 1.379(4)
C25 H25 0.9500
C25 C26 1.381(4)
C26 H26 0.9500
C26 C27 1.386(3)
C27 H27 0.9500
C28 C29 1.384(3)
C28 C33 1.400(3)
C29 H29 0.9500
C29 C30 1.392(3)
C30 H30 0.9500
C30 C31 1.377(4)
C31 H31 0.9500
C31 C32 1.376(4)
C32 H32 0.9500
C32 C33 1.381(3)
C33 H33 0.9500

loop_
_geom_hbond_atom_site_label_D
_geom_hbond_atom_site_label_H
_geom_hbond_atom_site_label_A
_geom_hbond_distance_DH
_geom_hbond_distance_HA
_geom_hbond_distance_DA
_geom_hbond_angle_DHA
_geom_hbond_site_symmetry_A
C4 H4 Cl1 0.95 2.51 3.414(2) 158.2 .
C16 H16 O3 0.95 2.48 3.269(3) 140.6 3_575
C20 H20 Cl2 0.95 2.78 3.653(3) 153.0 4_676
C21 H21B Cl2 0.99 2.58 3.565(2) 173.2 4_676
C29 H29 O2 0.95 2.66 3.235(3) 119.8 4_676
C33 H33 Cl2 0.95 2.90 3.560(3) 127.7 .

loop_
_geom_torsion_atom_site_label_1
_geom_torsion_atom_site_label_2
_geom_torsion_atom_site_label_3
_geom_torsion_atom_site_label_4
_geom_torsion
Pt1 P2 C21 P1 -12.15(12)
Pt1 P2 C22 C23 -168.78(14)
Pt1 P2 C22 C27 13.3(2)
Pt1 P2 C28 C29 -102.94(19)
Pt1 P2 C28 C33 78.20(19)
Pt1 C1 C2 O1 83.3(2)
Pt1 C1 C2 C3 -100.31(19)
P1 C1 C2 O1 -31.8(3)
P1 C1 C2 C3 144.59(16)
P1 C9 C10 C11 -178.32(18)
P1 C9 C14 C13 178.0(2)
P1 C15 C16 C17 176.1(3)
P1 C15 C20 C19 -177.4(2)
P2 C22 C23 C24 179.55(17)
P2 C22 C27 C26 -179.82(18)
P2 C28 C29 C30 -177.09(18)
P2 C28 C33 C32 177.4(2)
O1 C2 C3 C4 -161.5(2)
O1 C2 C3 C8 19.7(3)
O2 N1 C5 C4 -4.1(4)
O2 N1 C5 C6 178.0(3)
O3 N1 C5 C4 175.8(2)
O3 N1 C5 C6 -2.1(3)
N1 C5 C6 C7 175.1(2)
C1 P1 C9 C10 -27.3(2)
C1 P1 C9 C14 154.91(19)
C1 P1 C15 C16 19.5(2)
C1 P1 C15 C20 -164.7(2)
C1 P1 C21 P2 38.79(13)
C1 C2 C3 C4 22.1(3)
C1 C2 C3 C8 -156.8(2)
C2 C3 C4 C5 -178.3(2)
C2 C3 C8 C7 176.0(2)
C3 C4 C5 N1 -175.5(2)
C3 C4 C5 C6 2.3(4)
C4 C3 C8 C7 -2.9(4)
C4 C5 C6 C7 -2.7(4)
C5 C6 C7 C8 0.3(4)
C6 C7 C8 C3 2.5(4)
C8 C3 C4 C5 0.5(3)
C9 P1 C1 Pt1 -169.05(9)
C9 P1 C1 C2 -50.30(18)
C9 P1 C15 C16 -104.9(2)
C9 P1 C15 C20 70.9(2)
C9 P1 C21 P2 162.45(10)
C9 C10 C11 C12 0.1(3)
C10 C9 C14 C13 0.2(4)
C10 C11 C12 C13 0.6(4)
C11 C12 C13 C14 -0.9(4)
C12 C13 C14 C9 0.5(4)
C14 C9 C10 C11 -0.5(3)
C15 P1 C1 Pt1 70.34(12)
C15 P1 C1 C2 -170.92(14)
C15 P1 C9 C10 93.67(19)
C15 P1 C9 C14 -84.1(2)
C15 P1 C21 P2 -79.85(12)
C15 C16 C17 C18 -0.3(5)
C16 C15 C20 C19 -1.6(4)
C16 C17 C18 C19 1.5(5)
C17 C18 C19 C20 -2.8(5)
C18 C19 C20 C15 2.8(5)
C20 C15 C16 C17 0.3(4)
C21 P1 C1 Pt1 -49.57(12)
C21 P1 C1 C2 69.18(16)
C21 P1 C9 C10 -146.94(18)
C21 P1 C9 C14 35.3(2)
C21 P1 C15 C16 137.6(2)
C21 P1 C15 C20 -46.6(2)
C21 P2 C22 C23 72.66(18)
C21 P2 C22 C27 -105.23(18)
C21 P2 C28 C29 20.4(2)
C21 P2 C28 C33 -158.43(18)
C22 P2 C21 P1 110.88(12)
C22 P2 C28 C29 129.17(19)
C22 P2 C28 C33 -49.7(2)
C22 C23 C24 C25 0.8(3)
C23 C22 C27 C26 2.3(3)
C23 C24 C25 C26 1.1(4)
C24 C25 C26 C27 -1.3(4)
C25 C26 C27 C22 -0.4(4)
C27 C22 C23 C24 -2.5(3)
C28 P2 C21 P1 -140.70(11)
C28 P2 C22 C23 -39.53(19)
C28 P2 C22 C27 142.58(18)
C28 C29 C30 C31 -0.3(4)
C29 C28 C33 C32 -1.5(4)
C29 C30 C31 C32 -1.3(4)
C30 C31 C32 C33 1.5(4)
C31 C32 C33 C28 -0.1(4)
C33 C28 C29 C30 1.7(3)
